data_1534372
loop_
_publ_author_name
'Coghi, L.'
'Lanfranchi, M.'
'Pelizzi, G.'
'Tarasconi, P.'

_publ_section_title
;
 Structural researches on the chelating behaviour of the biguanide ligand.
 The crystal structures of Co (C2 H6 N5)3 (H2 O)2 and Cu (C2 H7 N5)2 C O3
 (H2 O)4
;
_journal_name_full 'Transition Metal Chemistry'
_journal_page_first 69
_journal_page_last 76
_journal_volume 3
_journal_year 1978
_chemical_formula_sum 'C5 H14 Cu N10 O7'
_chemical_name_systematic 'Cu (C2 H7 N5)2 C O3 (H2 O)4'
_space_group_IT_number 14
_symmetry_space_group_name_Hall '-P 2yn'
_symmetry_space_group_name_H-M 'P 1 21/n 1'
_cell_angle_alpha 90
_cell_angle_beta 107.01
_cell_angle_gamma 90
_cell_formula_units_Z 4
_cell_length_a 13.185
_cell_length_b 17.546
_cell_length_c 6.871
_cell_volume 1520.027
_citation_journal_id_ASTM TMCHDN
_cod_data_source_file Coghi_TMCHDN_1978_233.cif
_cod_data_source_block C5Cu1H14N10O7
_cod_original_sg_symbol_Hall '-P 2ybc (x-z,y,z)'
_cod_original_formula_sum 'C5 Cu1 H14 N10 O7'
_cod_database_code 1534372

loop_
_symmetry_equiv_pos_as_xyz
x,y,z
-x+1/2,y+1/2,-z+1/2
-x,-y,-z
x-1/2,-y-1/2,z-1/2

loop_
_atom_site_label
_atom_site_type_symbol
_atom_site_fract_x
_atom_site_fract_y
_atom_site_fract_z
_atom_site_occupancy
_atom_site_U_iso_or_equiv
N10 N-3 0.1722 0.4583 0.7692 1 0.0
N9 N-3 0.2842 0.35974 0.7297 1 0.0
N5 N-3 -0.0901 0.5583 0.7839 1 0.0
O5 O-2 0.3507 0.694 0.9555 1 0.0
N6 N-3 -0.0374 0.4177 0.6461 1 0.0
O3 O-2 0.2896 0.5404 0.3667 1 0.0
H11 H+1 0.116 0.302 0.643 1 0.0
N3 N-3 -0.0221 0.6787 0.897 1 0.0
C4 C+4 0.1869 0.3892 0.7135 1 0.0
N8 N-3 0.1048 0.3396 0.6382 1 0.0
H13 H+1 0.353 0.387 0.731 1 0.0
C3 C+4 -0.001 0.3522 0.608 1 0.0
H10 H+1 -0.033 0.251 0.513 1 0.0
H2 H+1 0.224 0.72 0.071 1 0.0
N1 N-3 0.1201 0.5977 0.898 1 0.0
H8 H+1 -0.122 0.421 0.633 1 0.0
H3 H+1 0.121 0.748 0.119 1 0.0
N2 N-3 0.1477 0.7221 0.0221 1 0.0
H6 H+1 -0.249 0.638 0.768 1 0.0
O4 O-2 0.2922 0.6923 0.5327 1 0.0
Cu1 Cu+2 0.0407 0.5083 0.7718 1 0.0
C2 C+4 -0.1049 0.6278 0.828 1 0.0
C5 C+4 0.3987 0.6432 0.0566 1 0.0
O6 O-2 0.3723 0.574 0.0575 1 0.0
N4 N-3 -0.2003 0.659 0.8124 1 0.0
O2 O-2 0.4327 0.5037 0.7493 1 0.0
C1 C+4 0.0844 0.6628 0.9385 1 0.0
H4 H+1 -0.036 0.721 0.883 1 0.0
H9 H+1 -0.126 0.289 0.515 1 0.0
O7 O-2 0.467 0.6669 0.2378 1 0.0
H5 H+1 -0.214 0.694 0.86 1 0.0
H1 H+1 0.193 0.595 0.94 1 0.0
N7 N-3 -0.062 0.2909 0.5363 1 0.0
H12 H+1 0.302 0.317 0.659 1 0.0
O1 O-2 0.4363 0.3711 0.3824 1 0.0
H14 H+1 0.224 0.472 0.862 1 0.0
H7 H+1 -0.146 0.543 0.744 1 0.0
